data_4023828
loop_
_publ_author_name
'Atsushi Nagai'
'Kenta Kokado'
'Yuuya Nagata'
'Manabu Arita'
'Yoshiki Chujo'

_publ_contact_author_address
;
Department of Polymer Chemistry, Graduate School of Engineering,
Kyoto University,
;
_publ_contact_author_email ' chujo_at_chujo.synchem.kyoto-u.ac.jp '
_publ_contact_author_fax ' +81-75-383-2607 '
_publ_contact_author_name ' Yoshiki Chujo '
_publ_contact_author_phone ' +81-75-383-2604 '
_publ_section_title
;
 Highly Intense Fluorescent Diarylboron Diketonate
;
_journal_name_full 'Journal of Organic Chemistry'
_journal_page_first 8605
_journal_page_last 8607
_journal_paper_doi 10.1021/jo8017582
_journal_volume 73
_journal_year 2008
_chemical_formula_sum 'C29 H25 B O4'
_chemical_formula_weight 448.30
_chemical_name_systematic
; 
 ? 
;
_space_group_IT_number 2
_symmetry_cell_setting triclinic
_symmetry_space_group_name_Hall '-P 1'
_symmetry_space_group_name_H-M 'P -1'
_atom_sites_solution_hydrogens geom
_atom_sites_solution_primary direct
_atom_sites_solution_secondary difmap
_audit_creation_method SHELXL-97
_cell_angle_alpha 101.61(15)
_cell_angle_beta 95.4(2)
_cell_angle_gamma 94.3(2)
_cell_formula_units_Z 4
_cell_length_a 8.36(3)
_cell_length_b 13.64(6)
_cell_length_c 20.85(10)
_cell_measurement_temperature 113(2)
_cell_volume 2307(17)
_computing_cell_refinement PROCESS-AUTO
_computing_data_collection PROCESS-AUTO
_computing_data_reduction 'Yadokari-XG (Wakita, 2000)'
_computing_molecular_graphics 'Yadokari-XG (Wakita, 2000)'
_computing_publication_material 'Yadokari-XG (Wakita, 2000)'
_computing_structure_refinement 'SHELXL-97 (Sheldrick, 1997)'
_computing_structure_solution 'SHELXS-97 (Sheldrick, 1990)'
_diffrn_ambient_temperature 113(2)
_diffrn_measured_fraction_theta_full 0.967
_diffrn_measured_fraction_theta_max 0.967
_diffrn_radiation_monochromator graphite
_diffrn_radiation_source 'fine-focus sealed tube'
_diffrn_radiation_type MoK\a
_diffrn_radiation_wavelength 0.71075
_diffrn_reflns_av_R_equivalents 0.0937
_diffrn_reflns_av_sigmaI/netI 0.1663
_diffrn_reflns_limit_h_max 10
_diffrn_reflns_limit_h_min -10
_diffrn_reflns_limit_k_max 17
_diffrn_reflns_limit_k_min -17
_diffrn_reflns_limit_l_max 27
_diffrn_reflns_limit_l_min -27
_diffrn_reflns_number 20555
_diffrn_reflns_theta_full 27.48
_diffrn_reflns_theta_max 27.48
_diffrn_reflns_theta_min 3.01
_exptl_absorpt_coefficient_mu 0.084
_exptl_absorpt_correction_T_max 0.9916
_exptl_absorpt_correction_T_min 0.9752
_exptl_absorpt_correction_type multi-scan
_exptl_absorpt_process_details
;
    Higashi, T. (1995). Program for Absorption Correction.
    Rigaku Corporation, Tokyo, Japan.
;
_exptl_crystal_density_diffrn 1.291
_exptl_crystal_density_method 'not measured'
_exptl_crystal_F_000 944
_exptl_crystal_size_max 0.30
_exptl_crystal_size_mid 0.20
_exptl_crystal_size_min 0.10
_refine_diff_density_max 0.254
_refine_diff_density_min -0.256
_refine_diff_density_rms 0.057
_refine_ls_extinction_method none
_refine_ls_goodness_of_fit_ref 0.851
_refine_ls_hydrogen_treatment constr
_refine_ls_matrix_type full
_refine_ls_number_parameters 617
_refine_ls_number_reflns 10208
_refine_ls_number_restraints 0
_refine_ls_restrained_S_all 0.851
_refine_ls_R_factor_all 0.1670
_refine_ls_R_factor_gt 0.0593
_refine_ls_shift/su_max 0.002
_refine_ls_shift/su_mean 0.000
_refine_ls_structure_factor_coef Fsqd
_refine_ls_weighting_details 'calc w=1/[\s^2^(Fo^2^)+(0.0509P)^2^+0.0000P] where P=(Fo^2^+2Fc^2^)/3'
_refine_ls_weighting_scheme calc
_refine_ls_wR_factor_gt 0.1150
_refine_ls_wR_factor_ref 0.1394
_reflns_number_gt 4350
_reflns_number_total 10208
_reflns_threshold_expression >2sigma(I)
_cod_data_source_file jo8017582_si_001.cif
_cod_data_source_block 2a
_cod_original_sg_symbol_Hall -p_1
_cod_database_code 4023828

loop_
_symmetry_equiv_pos_as_xyz
'x, y, z'
'-x, -y, -z'

loop_
_atom_site_label
_atom_site_type_symbol
_atom_site_fract_x
_atom_site_fract_y
_atom_site_fract_z
_atom_site_U_iso_or_equiv
_atom_site_adp_type
_atom_site_occupancy
_atom_site_symmetry_multiplicity
_atom_site_calc_flag
_atom_site_refinement_flags
_atom_site_disorder_assembly
_atom_site_disorder_group
O2 O 0.64793(19) 0.12471(13) 0.38286(8) 0.0220(4) Uani 1 1 d . . .
O1 O 0.78521(19) -0.02886(13) 0.37160(8) 0.0232(5) Uani 1 1 d . . .
C23 C 0.5603(3) 0.2055(2) 0.48128(13) 0.0209(6) Uani 1 1 d . . .
O3 O 1.0713(2) -0.32873(14) 0.53463(9) 0.0293(5) Uani 1 1 d . . .
C1 C 0.6835(3) 0.0403(2) 0.46967(13) 0.0227(7) Uani 1 1 d . . .
H1 H 0.6588 0.0330 0.5121 0.027 Uiso 1 1 calc R . .
C16 C 0.8555(3) -0.1048(2) 0.46010(13) 0.0207(6) Uani 1 1 d . . .
O4 O 0.3265(2) 0.44267(14) 0.57371(9) 0.0318(5) Uani 1 1 d . . .
C3 C 0.6317(3) 0.1202(2) 0.44401(13) 0.0209(7) Uani 1 1 d . . .
C17 C 0.9235(3) -0.1783(2) 0.41776(13) 0.0235(7) Uani 1 1 d . . .
H12 H 0.9188 -0.1766 0.3723 0.028 Uiso 1 1 calc R . .
C2 C 0.7713(3) -0.0292(2) 0.43344(13) 0.0209(7) Uani 1 1 d . . .
C19 C 1.0039(3) -0.2565(2) 0.50710(14) 0.0237(7) Uani 1 1 d . . .
C22 C 1.1382(3) -0.4067(2) 0.49084(13) 0.0282(7) Uani 1 1 d . . .
H16 H 1.0532 -0.4428 0.4569 0.042 Uiso 1 1 calc R . .
H17 H 1.1831 -0.4537 0.5159 0.042 Uiso 1 1 calc R . .
H18 H 1.2239 -0.3766 0.4698 0.042 Uiso 1 1 calc R . .
C27 C 0.4747(3) 0.29790(19) 0.58222(13) 0.0223(6) Uani 1 1 d . . .
H21 H 0.4694 0.3068 0.6283 0.027 Uiso 1 1 calc R . .
C20 C 0.9416(3) -0.1827(2) 0.55017(13) 0.0252(7) Uani 1 1 d . . .
H14 H 0.9499 -0.1833 0.5959 0.030 Uiso 1 1 calc R . .
C10 C 0.7508(3) 0.0550(2) 0.27409(13) 0.0230(7) Uani 1 1 d . . .
C18 C 0.9982(3) -0.2540(2) 0.44064(13) 0.0246(7) Uani 1 1 d . . .
H13 H 1.0449 -0.3035 0.4112 0.030 Uiso 1 1 calc R . .
C25 C 0.4198(3) 0.3538(2) 0.48018(13) 0.0262(7) Uani 1 1 d . . .
H20 H 0.3773 0.4010 0.4570 0.031 Uiso 1 1 calc R . .
C4 C 0.4947(3) -0.0363(2) 0.31755(12) 0.0221(6) Uani 1 1 d . . .
C21 C 0.8671(3) -0.1081(2) 0.52689(13) 0.0220(7) Uani 1 1 d . . .
H15 H 0.8229 -0.0580 0.5568 0.026 Uiso 1 1 calc R . .
C24 C 0.4939(3) 0.2748(2) 0.44774(13) 0.0236(7) Uani 1 1 d . . .
H19 H 0.5004 0.2671 0.4018 0.028 Uiso 1 1 calc R . .
C26 C 0.4076(3) 0.3642(2) 0.54704(14) 0.0250(7) Uani 1 1 d . . .
C28 C 0.5492(3) 0.2189(2) 0.54885(13) 0.0226(7) Uani 1 1 d . . .
H22 H 0.5939 0.1727 0.5724 0.027 Uiso 1 1 calc R . .
C9 C 0.3477(3) 0.0059(2) 0.32632(13) 0.0271(7) Uani 1 1 d . . .
H6 H 0.3508 0.0755 0.3452 0.033 Uiso 1 1 calc R . .
C5 C 0.4830(3) -0.1380(2) 0.28940(13) 0.0277(7) Uani 1 1 d . . .
H2 H 0.5788 -0.1699 0.2823 0.033 Uiso 1 1 calc R . .
C11 C 0.8149(3) -0.0178(2) 0.23024(13) 0.0315(7) Uani 1 1 d . . .
H7 H 0.8092 -0.0845 0.2374 0.038 Uiso 1 1 calc R . .
B1 B 0.6677(3) 0.0294(2) 0.33578(15) 0.0201(7) Uani 1 1 d . . .
C15 C 0.7606(3) 0.1498(2) 0.26012(16) 0.0389(8) Uani 1 1 d . . .
H11 H 0.7181 0.2026 0.2886 0.047 Uiso 1 1 calc R . .
C7 C 0.1910(4) -0.1504(2) 0.28089(14) 0.0377(8) Uani 1 1 d . . .
H4 H 0.0895 -0.1892 0.2685 0.045 Uiso 1 1 calc R . .
C13 C 0.8941(3) 0.0974(3) 0.16440(15) 0.0390(8) Uani 1 1 d . . .
H9 H 0.9427 0.1122 0.1276 0.047 Uiso 1 1 calc R . .
C8 C 0.1986(3) -0.0496(2) 0.30869(13) 0.0355(8) Uani 1 1 d . . .
H5 H 0.1023 -0.0181 0.3158 0.043 Uiso 1 1 calc R . .
C12 C 0.8871(3) 0.0020(2) 0.17633(14) 0.0370(8) Uani 1 1 d . . .
H8 H 0.9313 -0.0501 0.1479 0.044 Uiso 1 1 calc R . .
C6 C 0.3330(3) -0.1945(2) 0.27116(14) 0.0353(8) Uani 1 1 d . . .
H3 H 0.3287 -0.2641 0.2519 0.042 Uiso 1 1 calc R . .
C29 C 0.3089(3) 0.4608(2) 0.64268(13) 0.0354(8) Uani 1 1 d . . .
H23 H 0.2526 0.4012 0.6530 0.053 Uiso 1 1 calc R . .
H24 H 0.2461 0.5185 0.6541 0.053 Uiso 1 1 calc R . .
H25 H 0.4158 0.4752 0.6681 0.053 Uiso 1 1 calc R . .
C14 C 0.8302(4) 0.1706(3) 0.20608(17) 0.0470(9) Uani 1 1 d . . .
H10 H 0.8334 0.2367 0.1979 0.056 Uiso 1 1 calc R . .
O5 O 0.4075(2) 0.34137(13) 0.11285(9) 0.0255(5) Uani 1 1 d . . .
O6 O 0.2776(2) 0.49880(13) 0.12406(8) 0.0241(5) Uani 1 1 d . . .
O8 O -0.0447(2) 0.78513(14) -0.04034(9) 0.0296(5) Uani 1 1 d . . .
C32 C 0.2812(3) 0.4942(2) 0.06105(13) 0.0229(7) Uani 1 1 d . . .
C48 C 0.6038(3) 0.0884(2) -0.05881(14) 0.0256(7) Uani 1 1 d . . .
C39 C 0.3086(3) 0.4162(2) 0.22161(13) 0.0244(7) Uani 1 1 d . . .
O7 O 0.6757(2) 0.00723(14) -0.08844(9) 0.0295(5) Uani 1 1 d . . .
C45 C 0.4734(3) 0.2525(2) 0.01197(13) 0.0216(7) Uani 1 1 d . . .
C55 C 0.0344(3) 0.7175(2) -0.01212(14) 0.0228(7) Uani 1 1 d . . .
C52 C 0.1962(3) 0.5701(2) 0.03424(13) 0.0222(7) Uani 1 1 d . . .
C31 C 0.4113(3) 0.3408(2) 0.05026(13) 0.0233(7) Uani 1 1 d . . .
C54 C 0.0813(3) 0.6374(2) -0.05631(13) 0.0254(7) Uani 1 1 d . . .
H45 H 0.0574 0.6326 -0.1023 0.031 Uiso 1 1 calc R . .
C57 C 0.1470(3) 0.6505(2) 0.07772(13) 0.0261(7) Uani 1 1 d . . .
H47 H 0.1690 0.6551 0.1238 0.031 Uiso 1 1 calc R . .
C33 C 0.5688(3) 0.5000(2) 0.17756(12) 0.0229(7) Uani 1 1 d . . .
C58 C -0.0855(3) 0.8730(2) 0.00216(14) 0.0304(7) Uani 1 1 d . . .
H48 H -0.1569 0.8536 0.0331 0.046 Uiso 1 1 calc R . .
H49 H -0.1408 0.9150 -0.0241 0.046 Uiso 1 1 calc R . .
H50 H 0.0132 0.9110 0.0267 0.046 Uiso 1 1 calc R . .
C30 C 0.3572(3) 0.4189(2) 0.02334(13) 0.0243(7) Uani 1 1 d . . .
H26 H 0.3720 0.4212 -0.0210 0.029 Uiso 1 1 calc R . .
C49 C 0.6227(3) 0.1076(2) 0.00960(13) 0.0254(7) Uani 1 1 d . . .
H39 H 0.6796 0.0645 0.0321 0.031 Uiso 1 1 calc R . .
C46 C 0.4530(3) 0.2304(2) -0.05636(13) 0.0263(7) Uani 1 1 d . . .
H37 H 0.3946 0.2728 -0.0790 0.032 Uiso 1 1 calc R . .
C53 C 0.1620(3) 0.5652(2) -0.03365(13) 0.0247(7) Uani 1 1 d . . .
H44 H 0.1952 0.5111 -0.0642 0.030 Uiso 1 1 calc R . .
C56 C 0.0663(3) 0.7239(2) 0.05486(13) 0.0267(7) Uani 1 1 d . . .
H46 H 0.0331 0.7784 0.0851 0.032 Uiso 1 1 calc R . .
C50 C 0.5588(3) 0.1890(2) 0.04479(14) 0.0246(7) Uani 1 1 d . . .
H40 H 0.5726 0.2024 0.0916 0.029 Uiso 1 1 calc R . .
C36 C 0.8843(3) 0.5978(2) 0.21232(13) 0.0340(8) Uani 1 1 d . . .
H29 H 0.9902 0.6311 0.2235 0.041 Uiso 1 1 calc R . .
C42 C 0.1622(3) 0.3820(3) 0.33303(15) 0.0386(8) Uani 1 1 d . . .
H34 H 0.1128 0.3699 0.3703 0.046 Uiso 1 1 calc R . .
C47 C 0.5156(3) 0.1483(2) -0.09252(13) 0.0239(7) Uani 1 1 d . . .
H38 H 0.4985 0.1333 -0.1393 0.029 Uiso 1 1 calc R . .
B2 B 0.3902(4) 0.4397(2) 0.15983(15) 0.0228(7) Uani 1 1 d . . .
C43 C 0.2053(3) 0.4777(2) 0.32606(15) 0.0376(8) Uani 1 1 d . . .
H35 H 0.1850 0.5334 0.3587 0.045 Uiso 1 1 calc R . .
C44 C 0.2785(3) 0.4937(2) 0.27149(14) 0.0322(7) Uani 1 1 d . . .
H36 H 0.3093 0.5608 0.2683 0.039 Uiso 1 1 calc R . .
C38 C 0.5995(3) 0.6022(2) 0.17801(13) 0.0290(7) Uani 1 1 d . . .
H31 H 0.5134 0.6394 0.1667 0.035 Uiso 1 1 calc R . .
C35 C 0.8568(3) 0.4974(2) 0.21310(13) 0.0314(7) Uani 1 1 d . . .
H28 H 0.9429 0.4608 0.2253 0.038 Uiso 1 1 calc R . .
C40 C 0.2632(4) 0.3214(2) 0.23034(16) 0.0537(10) Uani 1 1 d . . .
H32 H 0.2811 0.2651 0.1977 0.064 Uiso 1 1 calc R . .
C34 C 0.7018(3) 0.4508(2) 0.19586(13) 0.0278(7) Uani 1 1 d . . .
H27 H 0.6842 0.3813 0.1964 0.033 Uiso 1 1 calc R . .
C51 C 0.6495(4) -0.0197(2) -0.15882(14) 0.0391(8) Uani 1 1 d . . .
H41 H 0.5338 -0.0369 -0.1729 0.059 Uiso 1 1 calc R . .
H42 H 0.7083 -0.0777 -0.1745 0.059 Uiso 1 1 calc R . .
H43 H 0.6885 0.0372 -0.1772 0.059 Uiso 1 1 calc R . .
C37 C 0.7566(3) 0.6504(2) 0.19508(14) 0.0354(8) Uani 1 1 d . . .
H30 H 0.7758 0.7198 0.1948 0.042 Uiso 1 1 calc R . .
C41 C 0.1926(5) 0.3051(3) 0.28497(17) 0.0610(11) Uani 1 1 d . . .
H33 H 0.1644 0.2380 0.2890 0.073 Uiso 1 1 calc R . .

loop_
_atom_site_aniso_label
_atom_site_aniso_U_11
_atom_site_aniso_U_22
_atom_site_aniso_U_33
_atom_site_aniso_U_23
_atom_site_aniso_U_13
_atom_site_aniso_U_12
O2 0.0248(10) 0.0237(11) 0.0170(10) 0.0032(8) 0.0029(8) 0.0009(9)
O1 0.0242(10) 0.0268(11) 0.0193(11) 0.0064(8) 0.0028(8) 0.0033(9)
C23 0.0155(13) 0.0212(16) 0.0262(17) 0.0064(13) 0.0017(12) -0.0009(12)
O3 0.0337(11) 0.0294(12) 0.0292(12) 0.0135(10) 0.0064(9) 0.0066(10)
C1 0.0222(14) 0.0243(17) 0.0249(16) 0.0097(13) 0.0072(12) 0.0049(13)
C16 0.0181(13) 0.0233(16) 0.0211(16) 0.0051(13) 0.0037(12) 0.0021(13)
O4 0.0404(12) 0.0338(13) 0.0232(12) 0.0071(9) 0.0045(9) 0.0131(10)
C3 0.0146(13) 0.0218(17) 0.0241(16) 0.0012(13) 0.0008(12) -0.0019(13)
C17 0.0250(14) 0.0266(17) 0.0201(15) 0.0079(13) 0.0036(12) 0.0008(13)
C2 0.0183(14) 0.0240(17) 0.0183(16) 0.0011(13) 0.0023(12) -0.0021(13)
C19 0.0218(15) 0.0241(17) 0.0264(17) 0.0090(13) 0.0040(12) -0.0017(13)
C22 0.0289(15) 0.0258(17) 0.0340(18) 0.0111(14) 0.0086(13) 0.0084(14)
C27 0.0261(14) 0.0205(16) 0.0209(15) 0.0052(12) 0.0033(12) 0.0031(13)
C20 0.0259(15) 0.0300(18) 0.0209(16) 0.0090(14) 0.0031(12) 0.0004(14)
C10 0.0181(14) 0.0319(18) 0.0208(16) 0.0098(13) -0.0003(12) 0.0057(13)
C18 0.0226(14) 0.0237(17) 0.0280(17) 0.0053(13) 0.0056(12) 0.0022(13)
C25 0.0258(15) 0.0293(18) 0.0241(17) 0.0078(13) -0.0004(12) 0.0056(14)
C4 0.0266(15) 0.0291(17) 0.0122(14) 0.0067(12) 0.0035(11) 0.0040(13)
C21 0.0185(14) 0.0221(16) 0.0249(16) 0.0008(13) 0.0069(12) 0.0035(13)
C24 0.0239(14) 0.0293(17) 0.0180(15) 0.0056(13) 0.0022(12) 0.0030(14)
C26 0.0212(14) 0.0222(17) 0.0309(18) 0.0026(13) 0.0029(13) 0.0049(13)
C28 0.0204(14) 0.0206(16) 0.0263(17) 0.0063(13) -0.0016(12) 0.0005(13)
C9 0.0273(15) 0.0335(18) 0.0168(15) -0.0025(13) 0.0028(12) 0.0001(14)
C5 0.0292(16) 0.0294(18) 0.0258(17) 0.0086(13) 0.0037(13) 0.0022(14)
C11 0.0383(17) 0.0310(18) 0.0229(17) 0.0020(14) 0.0051(14) -0.0033(15)
B1 0.0225(16) 0.0203(18) 0.0176(17) 0.0041(14) 0.0012(13) 0.0035(14)
C15 0.0437(18) 0.037(2) 0.045(2) 0.0193(16) 0.0189(16) 0.0151(16)
C7 0.0321(17) 0.047(2) 0.0310(19) 0.0060(15) 0.0020(14) -0.0110(17)
C13 0.0331(17) 0.063(2) 0.0272(19) 0.0231(17) 0.0068(14) 0.0059(18)
C8 0.0217(16) 0.053(2) 0.0275(18) -0.0005(16) 0.0054(13) -0.0018(16)
C12 0.0410(18) 0.044(2) 0.0232(17) -0.0033(15) 0.0121(14) 0.0038(16)
C6 0.0450(19) 0.0295(18) 0.0298(18) 0.0084(14) 0.0005(15) -0.0085(16)
C29 0.0464(18) 0.041(2) 0.0193(17) 0.0032(14) 0.0055(14) 0.0131(16)
C14 0.057(2) 0.048(2) 0.053(2) 0.0351(19) 0.0253(19) 0.0218(18)
O5 0.0310(10) 0.0219(11) 0.0238(11) 0.0070(9) 0.0011(8) 0.0003(9)
O6 0.0285(10) 0.0258(12) 0.0188(11) 0.0072(8) 0.0021(8) 0.0019(9)
O8 0.0349(11) 0.0259(12) 0.0282(12) 0.0070(9) 0.0003(9) 0.0058(10)
C32 0.0215(15) 0.0239(17) 0.0214(16) 0.0058(13) -0.0011(12) -0.0091(13)
C48 0.0206(14) 0.0227(17) 0.0333(18) 0.0067(14) 0.0030(13) -0.0020(13)
C39 0.0256(15) 0.0262(17) 0.0198(16) 0.0056(13) -0.0034(12) -0.0016(13)
O7 0.0361(11) 0.0281(12) 0.0228(11) 0.0022(9) 0.0004(9) 0.0064(10)
C45 0.0199(14) 0.0196(16) 0.0237(16) 0.0033(13) 0.0022(12) -0.0034(13)
C55 0.0222(15) 0.0203(16) 0.0278(17) 0.0095(13) 0.0039(13) 0.0005(13)
C52 0.0190(14) 0.0230(16) 0.0234(16) 0.0057(13) 0.0001(12) -0.0061(13)
C31 0.0221(14) 0.0260(17) 0.0206(16) 0.0054(13) 0.0006(12) -0.0050(13)
C54 0.0319(16) 0.0274(17) 0.0174(16) 0.0087(13) 0.0006(12) -0.0029(14)
C57 0.0292(15) 0.0298(18) 0.0182(16) 0.0039(13) 0.0024(12) -0.0006(14)
C33 0.0295(15) 0.0236(17) 0.0161(15) 0.0030(12) 0.0071(12) 0.0033(13)
C58 0.0328(16) 0.0246(18) 0.0338(19) 0.0073(14) 0.0023(14) 0.0021(14)
C30 0.0267(15) 0.0250(17) 0.0206(16) 0.0039(13) 0.0043(12) -0.0005(14)
C49 0.0284(15) 0.0211(16) 0.0276(17) 0.0091(13) -0.0006(13) 0.0012(14)
C46 0.0223(14) 0.0305(18) 0.0260(17) 0.0098(14) -0.0016(12) -0.0034(14)
C53 0.0284(15) 0.0227(17) 0.0227(16) 0.0039(13) 0.0052(12) -0.0017(14)
C56 0.0277(15) 0.0274(18) 0.0236(17) 0.0020(13) 0.0047(13) 0.0000(14)
C50 0.0265(15) 0.0247(17) 0.0213(16) 0.0043(13) 0.0018(12) -0.0031(14)
C36 0.0276(16) 0.044(2) 0.0262(17) 0.0013(15) 0.0049(13) -0.0103(16)
C42 0.0365(18) 0.057(2) 0.0242(18) 0.0181(16) 0.0019(14) -0.0070(18)
C47 0.0254(14) 0.0283(17) 0.0173(16) 0.0034(13) 0.0020(12) 0.0030(14)
B2 0.0273(17) 0.0203(18) 0.0207(18) 0.0048(14) 0.0021(14) 0.0019(15)
C43 0.0410(18) 0.048(2) 0.0227(17) 0.0046(15) 0.0067(14) 0.0015(17)
C44 0.0371(17) 0.0294(18) 0.0301(18) 0.0080(14) 0.0048(14) -0.0016(15)
C38 0.0339(17) 0.0293(18) 0.0252(17) 0.0082(14) 0.0048(13) 0.0035(15)
C35 0.0247(16) 0.042(2) 0.0257(17) 0.0046(14) 0.0017(13) 0.0017(15)
C40 0.098(3) 0.028(2) 0.037(2) 0.0050(16) 0.030(2) 0.000(2)
C34 0.0330(16) 0.0278(17) 0.0217(16) 0.0027(13) 0.0046(13) 0.0026(14)
C51 0.0482(19) 0.038(2) 0.0287(19) 0.0018(15) 0.0025(15) 0.0073(16)
C37 0.0386(18) 0.0291(19) 0.0370(19) 0.0074(15) 0.0056(15) -0.0087(16)
C41 0.105(3) 0.038(2) 0.044(2) 0.0140(18) 0.028(2) -0.012(2)

loop_
_atom_type_symbol
_atom_type_description
_atom_type_scat_dispersion_real
_atom_type_scat_dispersion_imag
_atom_type_scat_source
C C 0.0033 0.0016 'International Tables Vol C Tables 4.2.6.8 and 6.1.1.4'
H H 0.0000 0.0000 'International Tables Vol C Tables 4.2.6.8 and 6.1.1.4'
B B 0.0013 0.0007 'International Tables Vol C Tables 4.2.6.8 and 6.1.1.4'
O O 0.0106 0.0060 'International Tables Vol C Tables 4.2.6.8 and 6.1.1.4'

loop_
_geom_angle_atom_site_label_1
_geom_angle_atom_site_label_2
_geom_angle_atom_site_label_3
_geom_angle
_geom_angle_site_symmetry_1
_geom_angle_site_symmetry_3
_geom_angle_publ_flag
C3 O2 B1 118.0(3) . . ?
C2 O1 B1 117.9(3) . . ?
C28 C23 C24 118.1(3) . . ?
C28 C23 C3 122.8(3) . . ?
C24 C23 C3 119.1(4) . . ?
C19 O3 C22 116.7(4) . . ?
C3 C1 C2 120.2(4) . . ?
C3 C1 H1 119.9 . . ?
C2 C1 H1 119.9 . . ?
C17 C16 C21 118.0(4) . . ?
C17 C16 C2 119.4(4) . . ?
C21 C16 C2 122.5(3) . . ?
C26 O4 C29 119.1(3) . . ?
O2 C3 C1 120.6(3) . . ?
O2 C3 C23 114.7(3) . . ?
C1 C3 C23 124.6(4) . . ?
C18 C17 C16 121.2(4) . . ?
C18 C17 H12 119.4 . . ?
C16 C17 H12 119.4 . . ?
O1 C2 C1 120.3(3) . . ?
O1 C2 C16 115.5(3) . . ?
C1 C2 C16 124.2(4) . . ?
O3 C19 C20 115.4(4) . . ?
O3 C19 C18 124.1(3) . . ?
C20 C19 C18 120.5(4) . . ?
O3 C22 H16 109.5 . . ?
O3 C22 H17 109.5 . . ?
H16 C22 H17 109.5 . . ?
O3 C22 H18 109.5 . . ?
H16 C22 H18 109.5 . . ?
H17 C22 H18 109.5 . . ?
C28 C27 C26 118.8(4) . . ?
C28 C27 H21 120.6 . . ?
C26 C27 H21 120.6 . . ?
C19 C20 C21 119.8(4) . . ?
C19 C20 H14 120.1 . . ?
C21 C20 H14 120.1 . . ?
C15 C10 C11 115.4(4) . . ?
C15 C10 B1 122.8(3) . . ?
C11 C10 B1 121.8(4) . . ?
C17 C18 C19 119.2(3) . . ?
C17 C18 H13 120.4 . . ?
C19 C18 H13 120.4 . . ?
C24 C25 C26 119.5(3) . . ?
C24 C25 H20 120.2 . . ?
C26 C25 H20 120.2 . . ?
C5 C4 C9 116.0(3) . . ?
C5 C4 B1 121.1(3) . . ?
C9 C4 B1 122.8(4) . . ?
C20 C21 C16 121.2(3) . . ?
C20 C21 H15 119.4 . . ?
C16 C21 H15 119.4 . . ?
C25 C24 C23 121.2(4) . . ?
C25 C24 H19 119.4 . . ?
C23 C24 H19 119.4 . . ?
O4 C26 C25 114.7(3) . . ?
O4 C26 C27 124.4(4) . . ?
C25 C26 C27 120.9(3) . . ?
C27 C28 C23 121.4(3) . . ?
C27 C28 H22 119.3 . . ?
C23 C28 H22 119.3 . . ?
C8 C9 C4 123.0(4) . . ?
C8 C9 H6 118.5 . . ?
C4 C9 H6 118.5 . . ?
C4 C5 C6 121.4(4) . . ?
C4 C5 H2 119.3 . . ?
C6 C5 H2 119.3 . . ?
C10 C11 C12 123.2(4) . . ?
C10 C11 H7 118.4 . . ?
C12 C11 H7 118.4 . . ?
O2 B1 O1 107.3(4) . . ?
O2 B1 C10 109.6(4) . . ?
O1 B1 C10 107.2(3) . . ?
O2 B1 C4 108.5(3) . . ?
O1 B1 C4 108.8(4) . . ?
C10 B1 C4 115.1(3) . . ?
C10 C15 C14 122.2(3) . . ?
C10 C15 H11 118.9 . . ?
C14 C15 H11 118.9 . . ?
C8 C7 C6 119.2(4) . . ?
C8 C7 H4 120.4 . . ?
C6 C7 H4 120.4 . . ?
C14 C13 C12 119.0(4) . . ?
C14 C13 H9 120.5 . . ?
C12 C13 H9 120.5 . . ?
C7 C8 C9 119.6(4) . . ?
C7 C8 H5 120.2 . . ?
C9 C8 H5 120.2 . . ?
C13 C12 C11 119.4(3) . . ?
C13 C12 H8 120.3 . . ?
C11 C12 H8 120.3 . . ?
C7 C6 C5 120.8(4) . . ?
C7 C6 H3 119.6 . . ?
C5 C6 H3 119.6 . . ?
O4 C29 H23 109.5 . . ?
O4 C29 H24 109.5 . . ?
H23 C29 H24 109.5 . . ?
O4 C29 H25 109.5 . . ?
H23 C29 H25 109.5 . . ?
H24 C29 H25 109.5 . . ?
C13 C14 C15 120.9(4) . . ?
C13 C14 H10 119.6 . . ?
C15 C14 H10 119.6 . . ?
C31 O5 B2 119.0(3) . . ?
C32 O6 B2 119.7(3) . . ?
C55 O8 C58 117.7(4) . . ?
O6 C32 C30 120.4(3) . . ?
O6 C32 C52 115.4(3) . . ?
C30 C32 C52 124.2(4) . . ?
O7 C48 C49 114.8(3) . . ?
O7 C48 C47 124.4(4) . . ?
C49 C48 C47 120.9(4) . . ?
C40 C39 C44 115.1(4) . . ?
C40 C39 B2 124.6(3) . . ?
C44 C39 B2 120.4(4) . . ?
C48 O7 C51 116.7(3) . . ?
C46 C45 C50 118.7(3) . . ?
C46 C45 C31 121.8(3) . . ?
C50 C45 C31 119.5(4) . . ?
O8 C55 C56 124.9(3) . . ?
O8 C55 C54 114.9(4) . . ?
C56 C55 C54 120.2(4) . . ?
C57 C52 C53 118.2(4) . . ?
C57 C52 C32 118.8(4) . . ?
C53 C52 C32 122.9(3) . . ?
O5 C31 C30 121.0(3) . . ?
O5 C31 C45 115.3(3) . . ?
C30 C31 C45 123.7(4) . . ?
C53 C54 C55 120.1(4) . . ?
C53 C54 H45 120.0 . . ?
C55 C54 H45 120.0 . . ?
C56 C57 C52 121.0(4) . . ?
C56 C57 H47 119.5 . . ?
C52 C57 H47 119.5 . . ?
C38 C33 C34 116.3(3) . . ?
C38 C33 B2 123.4(3) . . ?
C34 C33 B2 120.3(4) . . ?
O8 C58 H48 109.5 . . ?
O8 C58 H49 109.5 . . ?
H48 C58 H49 109.5 . . ?
O8 C58 H50 109.5 . . ?
H48 C58 H50 109.5 . . ?
H49 C58 H50 109.5 . . ?
C31 C30 C32 120.2(4) . . ?
C31 C30 H26 119.9 . . ?
C32 C30 H26 119.9 . . ?
C50 C49 C48 119.9(3) . . ?
C50 C49 H39 120.1 . . ?
C48 C49 H39 120.1 . . ?
C47 C46 C45 121.7(3) . . ?
C47 C46 H37 119.2 . . ?
C45 C46 H37 119.2 . . ?
C54 C53 C52 120.8(3) . . ?
C54 C53 H44 119.6 . . ?
C52 C53 H44 119.6 . . ?
C55 C56 C57 119.7(3) . . ?
C55 C56 H46 120.2 . . ?
C57 C56 H46 120.2 . . ?
C49 C50 C45 120.4(4) . . ?
C49 C50 H40 119.8 . . ?
C45 C50 H40 119.8 . . ?
C35 C36 C37 119.8(4) . . ?
C35 C36 H29 120.1 . . ?
C37 C36 H29 120.1 . . ?
C41 C42 C43 117.6(4) . . ?
C41 C42 H34 121.2 . . ?
C43 C42 H34 121.2 . . ?
C46 C47 C48 118.5(4) . . ?
C46 C47 H38 120.8 . . ?
C48 C47 H38 120.8 . . ?
O5 B2 O6 107.9(4) . . ?
O5 B2 C39 109.1(4) . . ?
O6 B2 C39 108.1(3) . . ?
O5 B2 C33 106.9(3) . . ?
O6 B2 C33 110.1(4) . . ?
C39 B2 C33 114.6(3) . . ?
C42 C43 C44 120.2(3) . . ?
C42 C43 H35 119.9 . . ?
C44 C43 H35 119.9 . . ?
C39 C44 C43 122.9(4) . . ?
C39 C44 H36 118.6 . . ?
C43 C44 H36 118.6 . . ?
C33 C38 C37 120.5(3) . . ?
C33 C38 H31 119.7 . . ?
C37 C38 H31 119.7 . . ?
C36 C35 C34 118.8(4) . . ?
C36 C35 H28 120.6 . . ?
C34 C35 H28 120.6 . . ?
C39 C40 C41 122.2(3) . . ?
C39 C40 H32 118.9 . . ?
C41 C40 H32 118.9 . . ?
C35 C34 C33 123.8(4) . . ?
C35 C34 H27 118.1 . . ?
C33 C34 H27 118.1 . . ?
O7 C51 H41 109.5 . . ?
O7 C51 H42 109.5 . . ?
H41 C51 H42 109.5 . . ?
O7 C51 H43 109.5 . . ?
H41 C51 H43 109.5 . . ?
H42 C51 H43 109.5 . . ?
C36 C37 C38 120.8(4) . . ?
C36 C37 H30 119.6 . . ?
C38 C37 H30 119.6 . . ?
C42 C41 C40 121.9(4) . . ?
C42 C41 H33 119.0 . . ?
C40 C41 H33 119.0 . . ?

loop_
_geom_bond_atom_site_label_1
_geom_bond_atom_site_label_2
_geom_bond_distance
_geom_bond_site_symmetry_2
_geom_bond_publ_flag
O2 C3 1.308(7) . ?
O2 B1 1.493(6) . ?
O1 C2 1.306(7) . ?
O1 B1 1.540(6) . ?
C23 C28 1.396(8) . ?
C23 C24 1.402(6) . ?
C23 C3 1.463(6) . ?
O3 C19 1.367(5) . ?
O3 C22 1.439(6) . ?
C1 C3 1.387(6) . ?
C1 C2 1.388(6) . ?
C1 H1 0.9500 . ?
C16 C17 1.390(6) . ?
C16 C21 1.397(8) . ?
C16 C2 1.460(6) . ?
O4 C26 1.361(5) . ?
O4 C29 1.433(8) . ?
C17 C18 1.387(6) . ?
C17 H12 0.9500 . ?
C19 C20 1.375(6) . ?
C19 C18 1.390(8) . ?
C22 H16 0.9800 . ?
C22 H17 0.9800 . ?
C22 H18 0.9800 . ?
C27 C28 1.384(6) . ?
C27 C26 1.391(6) . ?
C27 H21 0.9500 . ?
C20 C21 1.377(6) . ?
C20 H14 0.9500 . ?
C10 C15 1.380(7) . ?
C10 C11 1.384(6) . ?
C10 B1 1.603(7) . ?
C18 H13 0.9500 . ?
C25 C24 1.374(6) . ?
C25 C26 1.387(8) . ?
C25 H20 0.9500 . ?
C4 C5 1.385(7) . ?
C4 C9 1.406(6) . ?
C4 B1 1.613(7) . ?
C21 H15 0.9500 . ?
C24 H19 0.9500 . ?
C28 H22 0.9500 . ?
C9 C8 1.386(6) . ?
C9 H6 0.9500 . ?
C5 C6 1.399(6) . ?
C5 H2 0.9500 . ?
C11 C12 1.387(7) . ?
C11 H7 0.9500 . ?
C15 C14 1.384(7) . ?
C15 H11 0.9500 . ?
C7 C8 1.374(7) . ?
C7 C6 1.385(6) . ?
C7 H4 0.9500 . ?
C13 C14 1.362(6) . ?
C13 C12 1.371(7) . ?
C13 H9 0.9500 . ?
C8 H5 0.9500 . ?
C12 H8 0.9500 . ?
C6 H3 0.9500 . ?
C29 H23 0.9800 . ?
C29 H24 0.9800 . ?
C29 H25 0.9800 . ?
C14 H10 0.9500 . ?
O5 C31 1.307(7) . ?
O5 B2 1.519(6) . ?
O6 C32 1.306(7) . ?
O6 B2 1.522(6) . ?
O8 C55 1.368(5) . ?
O8 C58 1.424(6) . ?
C32 C30 1.393(6) . ?
C32 C52 1.469(6) . ?
C48 O7 1.365(6) . ?
C48 C49 1.389(8) . ?
C48 C47 1.389(6) . ?
C39 C40 1.372(7) . ?
C39 C44 1.381(6) . ?
C39 B2 1.589(7) . ?
O7 C51 1.431(8) . ?
C45 C46 1.387(8) . ?
C45 C50 1.402(6) . ?
C45 C31 1.464(6) . ?
C55 C56 1.381(8) . ?
C55 C54 1.387(6) . ?
C52 C57 1.389(6) . ?
C52 C53 1.404(8) . ?
C31 C30 1.386(6) . ?
C54 C53 1.370(6) . ?
C54 H45 0.9500 . ?
C57 C56 1.385(6) . ?
C57 H47 0.9500 . ?
C33 C38 1.395(7) . ?
C33 C34 1.403(6) . ?
C33 B2 1.622(7) . ?
C58 H48 0.9800 . ?
C58 H49 0.9800 . ?
C58 H50 0.9800 . ?
C30 H26 0.9500 . ?
C49 C50 1.376(6) . ?
C49 H39 0.9500 . ?
C46 C47 1.385(6) . ?
C46 H37 0.9500 . ?
C53 H44 0.9500 . ?
C56 H46 0.9500 . ?
C50 H40 0.9500 . ?
C36 C35 1.375(7) . ?
C36 C37 1.389(6) . ?
C36 H29 0.9500 . ?
C42 C41 1.353(6) . ?
C42 C43 1.368(7) . ?
C42 H34 0.9500 . ?
C47 H38 0.9500 . ?
C43 C44 1.388(7) . ?
C43 H35 0.9500 . ?
C44 H36 0.9500 . ?
C38 C37 1.404(6) . ?
C38 H31 0.9500 . ?
C35 C34 1.382(6) . ?
C35 H28 0.9500 . ?
C40 C41 1.380(7) . ?
C40 H32 0.9500 . ?
C34 H27 0.9500 . ?
C51 H41 0.9800 . ?
C51 H42 0.9800 . ?
C51 H43 0.9800 . ?
C37 H30 0.9500 . ?
C41 H33 0.9500 . ?

loop_
_geom_torsion_atom_site_label_1
_geom_torsion_atom_site_label_2
_geom_torsion_atom_site_label_3
_geom_torsion_atom_site_label_4
_geom_torsion
_geom_torsion_site_symmetry_1
_geom_torsion_site_symmetry_2
_geom_torsion_site_symmetry_3
_geom_torsion_site_symmetry_4
_geom_torsion_publ_flag
B1 O2 C3 C1 20.9(3) . . . . ?
B1 O2 C3 C23 -160.4(2) . . . . ?
C2 C1 C3 O2 8.1(3) . . . . ?
C2 C1 C3 C23 -170.4(2) . . . . ?
C28 C23 C3 O2 -173.1(2) . . . . ?
C24 C23 C3 O2 9.5(3) . . . . ?
C28 C23 C3 C1 5.5(4) . . . . ?
C24 C23 C3 C1 -171.9(2) . . . . ?
C21 C16 C17 C18 1.2(4) . . . . ?
C2 C16 C17 C18 -177.1(2) . . . . ?
B1 O1 C2 C1 -16.0(3) . . . . ?
B1 O1 C2 C16 165.1(2) . . . . ?
C3 C1 C2 O1 -10.3(3) . . . . ?
C3 C1 C2 C16 168.5(2) . . . . ?
C17 C16 C2 O1 -8.8(3) . . . . ?
C21 C16 C2 O1 173.0(2) . . . . ?
C17 C16 C2 C1 172.3(2) . . . . ?
C21 C16 C2 C1 -5.9(4) . . . . ?
C22 O3 C19 C20 -179.7(2) . . . . ?
C22 O3 C19 C18 -0.6(3) . . . . ?
O3 C19 C20 C21 -178.2(2) . . . . ?
C18 C19 C20 C21 2.7(4) . . . . ?
C16 C17 C18 C19 0.4(4) . . . . ?
O3 C19 C18 C17 178.5(2) . . . . ?
C20 C19 C18 C17 -2.4(4) . . . . ?
C19 C20 C21 C16 -1.0(4) . . . . ?
C17 C16 C21 C20 -1.0(4) . . . . ?
C2 C16 C21 C20 177.3(2) . . . . ?
C26 C25 C24 C23 -1.2(4) . . . . ?
C28 C23 C24 C25 -0.1(4) . . . . ?
C3 C23 C24 C25 177.4(2) . . . . ?
C29 O4 C26 C25 -179.2(2) . . . . ?
C29 O4 C26 C27 0.8(4) . . . . ?
C24 C25 C26 O4 -177.6(2) . . . . ?
C24 C25 C26 C27 2.5(4) . . . . ?
C28 C27 C26 O4 177.7(2) . . . . ?
C28 C27 C26 C25 -2.3(4) . . . . ?
C26 C27 C28 C23 1.0(4) . . . . ?
C24 C23 C28 C27 0.2(4) . . . . ?
C3 C23 C28 C27 -177.2(2) . . . . ?
C5 C4 C9 C8 0.4(4) . . . . ?
B1 C4 C9 C8 177.8(3) . . . . ?
C9 C4 C5 C6 -0.2(4) . . . . ?
B1 C4 C5 C6 -177.5(3) . . . . ?
C15 C10 C11 C12 1.1(4) . . . . ?
B1 C10 C11 C12 179.8(2) . . . . ?
C3 O2 B1 O1 -42.5(3) . . . . ?
C3 O2 B1 C10 -158.6(2) . . . . ?
C3 O2 B1 C4 75.0(3) . . . . ?
C2 O1 B1 O2 40.2(3) . . . . ?
C2 O1 B1 C10 157.9(2) . . . . ?
C2 O1 B1 C4 -77.0(3) . . . . ?
C15 C10 B1 O2 -15.5(4) . . . . ?
C11 C10 B1 O2 165.9(2) . . . . ?
C15 C10 B1 O1 -131.7(3) . . . . ?
C11 C10 B1 O1 49.7(4) . . . . ?
C15 C10 B1 C4 107.1(4) . . . . ?
C11 C10 B1 C4 -71.5(4) . . . . ?
C5 C4 B1 O2 -162.7(2) . . . . ?
C9 C4 B1 O2 20.1(4) . . . . ?
C5 C4 B1 O1 -46.2(4) . . . . ?
C9 C4 B1 O1 136.6(3) . . . . ?
C5 C4 B1 C10 74.0(4) . . . . ?
C9 C4 B1 C10 -103.1(4) . . . . ?
C11 C10 C15 C14 -0.2(4) . . . . ?
B1 C10 C15 C14 -178.9(3) . . . . ?
C6 C7 C8 C9 0.1(5) . . . . ?
C4 C9 C8 C7 -0.4(4) . . . . ?
C14 C13 C12 C11 0.2(4) . . . . ?
C10 C11 C12 C13 -1.1(4) . . . . ?
C8 C7 C6 C5 0.2(5) . . . . ?
C4 C5 C6 C7 -0.1(4) . . . . ?
C12 C13 C14 C15 0.7(5) . . . . ?
C10 C15 C14 C13 -0.7(5) . . . . ?
B2 O6 C32 C30 15.2(3) . . . . ?
B2 O6 C32 C52 -166.8(2) . . . . ?
C49 C48 O7 C51 175.6(2) . . . . ?
C47 C48 O7 C51 -3.5(4) . . . . ?
C58 O8 C55 C56 5.6(4) . . . . ?
C58 O8 C55 C54 -175.4(2) . . . . ?
O6 C32 C52 C57 12.1(3) . . . . ?
C30 C32 C52 C57 -170.1(2) . . . . ?
O6 C32 C52 C53 -167.8(2) . . . . ?
C30 C32 C52 C53 10.0(4) . . . . ?
B2 O5 C31 C30 -17.7(3) . . . . ?
B2 O5 C31 C45 163.2(2) . . . . ?
C46 C45 C31 O5 165.9(2) . . . . ?
C50 C45 C31 O5 -15.4(3) . . . . ?
C46 C45 C31 C30 -13.2(4) . . . . ?
C50 C45 C31 C30 165.5(2) . . . . ?
O8 C55 C54 C53 179.8(2) . . . . ?
C56 C55 C54 C53 -1.2(4) . . . . ?
C53 C52 C57 C56 0.0(4) . . . . ?
C32 C52 C57 C56 -179.9(2) . . . . ?
O5 C31 C30 C32 -7.1(4) . . . . ?
C45 C31 C30 C32 171.9(2) . . . . ?
O6 C32 C30 C31 8.4(4) . . . . ?
C52 C32 C30 C31 -169.4(2) . . . . ?
O7 C48 C49 C50 178.4(2) . . . . ?
C47 C48 C49 C50 -2.5(4) . . . . ?
C50 C45 C46 C47 -0.5(4) . . . . ?
C31 C45 C46 C47 178.2(2) . . . . ?
C55 C54 C53 C52 1.0(4) . . . . ?
C57 C52 C53 C54 -0.4(4) . . . . ?
C32 C52 C53 C54 179.5(2) . . . . ?
O8 C55 C56 C57 179.7(2) . . . . ?
C54 C55 C56 C57 0.7(4) . . . . ?
C52 C57 C56 C55 -0.1(4) . . . . ?
C48 C49 C50 C45 0.6(4) . . . . ?
C46 C45 C50 C49 0.9(4) . . . . ?
C31 C45 C50 C49 -177.8(2) . . . . ?
C45 C46 C47 C48 -1.4(4) . . . . ?
O7 C48 C47 C46 -178.1(2) . . . . ?
C49 C48 C47 C46 2.9(4) . . . . ?
C31 O5 B2 O6 36.6(3) . . . . ?
C31 O5 B2 C39 153.8(2) . . . . ?
C31 O5 B2 C33 -81.7(3) . . . . ?
C32 O6 B2 O5 -35.5(3) . . . . ?
C32 O6 B2 C39 -153.4(2) . . . . ?
C32 O6 B2 C33 80.7(4) . . . . ?
C40 C39 B2 O5 0.5(4) . . . . ?
C44 C39 B2 O5 -179.5(2) . . . . ?
C40 C39 B2 O6 117.6(4) . . . . ?
C44 C39 B2 O6 -62.5(4) . . . . ?
C40 C39 B2 C33 -119.3(4) . . . . ?
C44 C39 B2 C33 60.7(4) . . . . ?
C38 C33 B2 O5 134.7(4) . . . . ?
C34 C33 B2 O5 -47.6(4) . . . . ?
C38 C33 B2 O6 17.8(4) . . . . ?
C34 C33 B2 O6 -164.5(2) . . . . ?
C38 C33 B2 C39 -104.3(4) . . . . ?
C34 C33 B2 C39 73.4(4) . . . . ?
C41 C42 C43 C44 -0.5(5) . . . . ?
C40 C39 C44 C43 -1.1(4) . . . . ?
B2 C39 C44 C43 179.0(2) . . . . ?
C42 C43 C44 C39 1.3(4) . . . . ?
C34 C33 C38 C37 0.9(4) . . . . ?
B2 C33 C38 C37 178.7(3) . . . . ?
C37 C36 C35 C34 0.7(4) . . . . ?
C44 C39 C40 C41 0.1(5) . . . . ?
B2 C39 C40 C41 -179.9(3) . . . . ?
C36 C35 C34 C33 -0.2(4) . . . . ?
C38 C33 C34 C35 -0.6(4) . . . . ?
B2 C33 C34 C35 -178.5(3) . . . . ?
C35 C36 C37 C38 -0.4(4) . . . . ?
C33 C38 C37 C36 -0.5(4) . . . . ?
C43 C42 C41 C40 -0.5(5) . . . . ?
C39 C40 C41 C42 0.7(6) . . . . ?
